data_4116489
loop_
_publ_author_name
'Javier Adrio'
'Juan C. Carretero'

_publ_section_title
;
 The tert-Butylsulfinyl Group as a Highly Efficient Chiral Auxiliary in
 Asymmetric Pauson-Khand Reactions
;
_journal_name_full 'Journal of the American Chemical Society'
_journal_page_first 7411
_journal_page_last 7412
_journal_paper_doi 10.1021/ja990546p
_journal_volume 121
_journal_year 1999
_chemical_formula_sum 'C12 H18 O2 S'
_chemical_formula_weight 226.32
_chemical_name_systematic
;
 (4R,5S,S(S))-4-(tert-butylsulfinyl)bicyclo(3.3.0)oct-1-en-3-one
;
_space_group_IT_number 19
_symmetry_cell_setting orthorhombic
_symmetry_space_group_name_Hall 'P 2ac 2ab'
_symmetry_space_group_name_H-M 'P 21 21 21'
_atom_sites_solution_hydrogens geom
_atom_sites_solution_primary direct
_atom_sites_solution_secondary difmap
_audit_creation_method SHELXL
_cell_angle_alpha 90.00
_cell_angle_beta 90.00
_cell_angle_gamma 90.00
_cell_formula_units_Z 4
_cell_length_a 10.526(3)
_cell_length_b 10.774(3)
_cell_length_c 10.818(5)
_cell_measurement_temperature 296(2)
_cell_volume 1226.8(7)
_computing_molecular_graphics SHELXTL-Plus
_computing_publication_material XL
_computing_structure_refinement 'SHELXL-93 (Sheldrick, 1993)'
_computing_structure_solution 'SHELXS-86 (Sheldrick, 1990)'
_diffrn_ambient_temperature 296(2)
_diffrn_radiation_monochromator graphite
_diffrn_radiation_source 'fine-focus sealed tube'
_diffrn_radiation_type CuK\a
_diffrn_radiation_wavelength 1.54178
_diffrn_reflns_av_R_equivalents 0.0637
_diffrn_reflns_av_sigmaI/netI 0.0295
_diffrn_reflns_limit_h_max 11
_diffrn_reflns_limit_h_min -1
_diffrn_reflns_limit_k_max 11
_diffrn_reflns_limit_k_min -1
_diffrn_reflns_limit_l_max 11
_diffrn_reflns_limit_l_min -1
_diffrn_reflns_number 1342
_diffrn_reflns_theta_max 57.02
_diffrn_reflns_theta_min 5.80
_exptl_absorpt_coefficient_mu 2.174
_exptl_absorpt_correction_type none
_exptl_crystal_colour Yellow
_exptl_crystal_density_diffrn 1.225
_exptl_crystal_description 'Transparent blocks'
_exptl_crystal_F_000 488
_exptl_crystal_size_max O.36
_exptl_crystal_size_mid 0.32
_exptl_crystal_size_min 0.28
_refine_diff_density_max 0.126
_refine_diff_density_min -0.155
_refine_diff_density_rms 0.033
_refine_ls_abs_structure_details 'Flack H D (1983), Acta Cryst. A39, 876-881'
_refine_ls_abs_structure_Flack 0.00(3)
_refine_ls_extinction_coef 0.0179(17)
_refine_ls_extinction_expression Fc^*^=kFc[1+0.001xFc^2^\l^3^/sin(2\q)]^-1/4^
_refine_ls_extinction_method SHELXL
_refine_ls_goodness_of_fit_all 0.586
_refine_ls_goodness_of_fit_obs 0.582
_refine_ls_hydrogen_treatment refxyz
_refine_ls_matrix_type full
_refine_ls_number_parameters 137
_refine_ls_number_reflns 1207
_refine_ls_number_restraints 0
_refine_ls_restrained_S_all 0.586
_refine_ls_restrained_S_obs 0.582
_refine_ls_R_factor_all 0.0364
_refine_ls_R_factor_obs 0.0353
_refine_ls_shift/esd_max 0.092
_refine_ls_shift/esd_mean 0.015
_refine_ls_structure_factor_coef Fsqd
_refine_ls_weighting_details 'w=1/[\s^2^(Fo^2^)+(0.1354P)^2^+1.1054P] where P=(Fo^2^+2Fc^2^)/3'
_refine_ls_weighting_scheme calc
_refine_ls_wR_factor_all 0.1055
_refine_ls_wR_factor_obs 0.1026
_reflns_number_observed 1159
_reflns_number_total 1207
_reflns_observed_criterion >2sigma(I)
_cod_data_source_file ja990546p.cif
_cod_data_source_block jcjav
_cod_depositor_comments
;
The following automatic conversions were performed:

'_refine_ls_weighting_scheme' value 'calc
w=1/[\s^2^(Fo^2^)+(0.1354P)^2^+1.1054P] where P=(Fo^2^+2Fc^2^)/3' was
changed to 'calc'. New tag '_refine_ls_weighting_details' was
created. The value of the new tag was set to
'w=1/[\s^2^(Fo^2^)+(0.1354P)^2^+1.1054P] where P=(Fo^2^+2Fc^2^)/3'.

Automatic conversion script
Id: cif_fix_values 3143 2015-03-26 13:38:13Z robertas 
;
_cod_original_cell_volume 1227.00(7)
_cod_database_code 4116489

loop_
_symmetry_equiv_pos_as_xyz
'x, y, z'
'-x+1/2, -y, z+1/2'
'-x, y+1/2, -z+1/2'
'x+1/2, -y+1/2, -z'

loop_
_atom_site_aniso_label
_atom_site_aniso_U_11
_atom_site_aniso_U_22
_atom_site_aniso_U_33
_atom_site_aniso_U_23
_atom_site_aniso_U_13
_atom_site_aniso_U_12
S1 0.0491(5) 0.0521(5) 0.0581(5) -0.0047(4) -0.0058(4) 0.0007(4)
O1 0.0706(15) 0.105(2) 0.0484(13) -0.0130(14) -0.0052(11) 0.019(2)
O2 0.078(2) 0.076(2) 0.127(3) 0.043(2) 0.004(2) -0.010(2)
C1 0.053(2) 0.066(2) 0.064(2) -0.002(2) 0.005(2) 0.001(2)
C2 0.058(2) 0.061(2) 0.097(3) 0.002(2) -0.004(2) 0.006(2)
C3 0.055(2) 0.056(2) 0.065(2) 0.013(2) -0.005(2) -0.004(2)
C4 0.045(2) 0.053(2) 0.040(2) 0.0014(14) -0.0012(12) 0.0000(15)
C5 0.050(2) 0.055(2) 0.047(2) 0.002(2) -0.0012(15) -0.007(2)
C6 0.066(2) 0.063(2) 0.070(2) 0.001(2) 0.000(2) -0.018(2)
C7 0.060(2) 0.091(3) 0.167(6) 0.012(4) -0.002(3) -0.021(2)
C8 0.053(2) 0.096(3) 0.109(3) 0.019(3) 0.010(2) -0.006(2)
C9 0.049(2) 0.056(2) 0.065(2) 0.003(2) 0.0031(15) 0.006(2)
C10 0.073(2) 0.049(2) 0.139(4) 0.007(2) 0.004(3) 0.007(2)
C11 0.059(2) 0.087(3) 0.083(3) 0.009(2) -0.007(2) 0.011(2)
C12 0.072(2) 0.087(3) 0.077(3) -0.006(2) 0.014(2) 0.018(2)

loop_
_atom_site_label
_atom_site_type_symbol
_atom_site_fract_x
_atom_site_fract_y
_atom_site_fract_z
_atom_site_U_iso_or_equiv
_atom_site_thermal_displace_type
_atom_site_occupancy
_atom_site_calc_flag
_atom_site_refinement_flags
S1 S 0.16344(7) 0.42302(7) 0.79745(8) 0.0531(3) Uani 1 d .
O1 O 0.2122(2) 0.4280(3) 0.6673(2) 0.0746(8) Uani 1 d .
O2 O 0.2862(3) 0.2248(3) 0.9648(3) 0.0935(11) Uani 1 d .
C1 C 0.5234(3) 0.4120(3) 0.8516(3) 0.0612(9) Uani 1 d .
C2 C 0.4871(4) 0.3054(3) 0.8987(4) 0.0717(11) Uani 1 d .
H2 H 0.5406(4) 0.2383(3) 0.9135(4) 0.086 Uiso 1 calc R
C3 C 0.3520(3) 0.3072(3) 0.9241(4) 0.0587(9) Uani 1 d .
C4 C 0.3037(3) 0.4395(3) 0.8957(3) 0.0462(8) Uani 1 d .
H4 H 0.2805(3) 0.4815(3) 0.9728(3) 0.055 Uiso 1 calc R
C5 C 0.4180(3) 0.5038(3) 0.8374(3) 0.0505(8) Uani 1 d .
H5 H 0.4016(3) 0.5178(3) 0.7493(3) 0.061 Uiso 1 calc R
C6 C 0.4771(3) 0.6215(3) 0.8941(4) 0.0662(10) Uani 1 d .
H6A H 0.4450(3) 0.6956(3) 0.8538(4) 0.079 Uiso 1 calc R
H6B H 0.4590(3) 0.6267(3) 0.9819(4) 0.079 Uiso 1 calc R
C7 C 0.6204(4) 0.6061(4) 0.8711(7) 0.106(2) Uani 1 d .
H7A H 0.6477(4) 0.6629(4) 0.8069(7) 0.127 Uiso 1 calc R
H7B H 0.6671(4) 0.6255(4) 0.9460(7) 0.127 Uiso 1 calc R
C8 C 0.6478(4) 0.4750(4) 0.8325(5) 0.0864(14) Uani 1 d .
H8A H 0.6739(4) 0.4711(4) 0.7466(5) 0.104 Uiso 1 calc R
H8B H 0.7135(4) 0.4383(4) 0.8837(5) 0.104 Uiso 1 calc R
C9 C 0.0748(3) 0.5669(3) 0.8270(3) 0.0567(8) Uani 1 d .
C10 C 0.1573(4) 0.6820(3) 0.8121(5) 0.0870(14) Uani 1 d .
H10A H 0.2232(4) 0.6813(3) 0.8734(5) 0.130 Uiso 1 calc R
H10B H 0.1059(4) 0.7549(3) 0.8223(5) 0.130 Uiso 1 calc R
H10C H 0.1947(4) 0.6823(3) 0.7312(5) 0.130 Uiso 1 calc R
C11 C -0.0311(3) 0.5655(4) 0.7304(4) 0.0762(11) Uani 1 d .
H11A H -0.0821(3) 0.4924(4) 0.7412(4) 0.114 Uiso 1 calc R
H11B H 0.0055(3) 0.5652(4) 0.6492(4) 0.114 Uiso 1 calc R
H11C H -0.0833(3) 0.6379(4) 0.7403(4) 0.114 Uiso 1 calc R
C12 C 0.0192(4) 0.5555(4) 0.9574(4) 0.0788(12) Uani 1 d .
H12A H -0.0320(4) 0.4819(4) 0.9625(4) 0.118 Uiso 1 calc R
H12B H -0.0324(4) 0.6269(4) 0.9749(4) 0.118 Uiso 1 calc R
H12C H 0.0870(4) 0.5505(4) 1.0165(4) 0.118 Uiso 1 calc R

loop_
_atom_type_symbol
_atom_type_description
_atom_type_scat_dispersion_real
_atom_type_scat_dispersion_imag
_atom_type_scat_source
C C 0.0181 0.0091 'International Tables Vol C Tables 4.2.6.8 and 6.1.1.4'
H H 0.0000 0.0000 'International Tables Vol C Tables 4.2.6.8 and 6.1.1.4'
O O 0.0492 0.0322 'International Tables Vol C Tables 4.2.6.8 and 6.1.1.4'
S S 0.3331 0.5567 'International Tables Vol C Tables 4.2.6.8 and 6.1.1.4'

loop_
_geom_angle_atom_site_label_1
_geom_angle_atom_site_label_2
_geom_angle_atom_site_label_3
_geom_angle
O1 S1 C4 105.42(14)
O1 S1 C9 107.9(2)
C4 S1 C9 103.2(2)
C2 C1 C8 135.1(4)
C2 C1 C5 113.7(3)
C8 C1 C5 109.7(3)
C1 C2 C3 110.4(3)
O2 C3 C2 128.5(3)
O2 C3 C4 124.1(3)
C2 C3 C4 107.3(3)
C5 C4 C3 104.0(2)
C5 C4 S1 116.2(2)
C3 C4 S1 107.0(2)
C1 C5 C4 104.0(2)
C1 C5 C6 101.8(3)
C4 C5 C6 121.9(3)
C7 C6 C5 104.0(3)
C8 C7 C6 109.6(3)
C1 C8 C7 102.8(3)
C10 C9 C11 110.6(3)
C10 C9 C12 112.3(3)
C11 C9 C12 110.5(3)
C10 C9 S1 112.3(2)
C11 C9 S1 104.1(2)
C12 C9 S1 106.6(3)

loop_
_geom_bond_atom_site_label_1
_geom_bond_atom_site_label_2
_geom_bond_distance
S1 O1 1.500(3)
S1 C4 1.828(3)
S1 C9 1.838(3)
O2 C3 1.209(4)
C1 C2 1.313(5)
C1 C8 1.489(5)
C1 C5 1.495(5)
C2 C3 1.449(5)
C3 C4 1.544(5)
C4 C5 1.525(4)
C5 C6 1.540(5)
C6 C7 1.538(6)
C7 C8 1.501(7)
C9 C10 1.523(5)
C9 C11 1.527(5)
C9 C12 1.533(5)
